data_4074763
loop_
_publ_author_name
'De Bo, Guillaume'
'Berthon-Gelloz, Guillaume'
'Tinant, Bernard'
'Mark\'o, Istv\'an E.'

_publ_section_title
;
 Hydrosilylation of Alkynes Mediated byN-Heterocyclic Carbene Platinum(0)
 Complexes
;
_journal_issue 8
_journal_name_full Organometallics
_journal_page_first 1881
_journal_paper_doi 10.1021/om050866j
_journal_volume 25
_journal_year 2006
_chemical_formula_sum 'C27 H36 N2 O8 Pt'
_chemical_formula_weight 711.67
_chemical_name_systematic
; 
 ? 
;
_space_group_IT_number 14
_symmetry_cell_setting monoclinic
_symmetry_space_group_name_Hall '-P 2ybc'
_symmetry_space_group_name_H-M 'P 1 21/c 1'
_atom_sites_solution_hydrogens geom
_atom_sites_solution_primary direct
_atom_sites_solution_secondary difmap
_audit_creation_method SHELXL-97
_cell_angle_alpha 90.00
_cell_angle_beta 104.93(2)
_cell_angle_gamma 90.00
_cell_formula_units_Z 4
_cell_length_a 12.603(4)
_cell_length_b 15.801(5)
_cell_length_c 15.393(5)
_cell_measurement_temperature 293(2)
_cell_volume 2961.9(17)
_computing_structure_refinement 'SHELXL-97 (Sheldrick, 1997)'
_computing_structure_solution 'SHELXS-97 (Sheldrick, 1990)'
_diffrn_ambient_temperature 293(2)
_diffrn_detector_area_resol_mean 6.66
_diffrn_measured_fraction_theta_full 0.998
_diffrn_measured_fraction_theta_max 0.998
_diffrn_measurement_device_type 'MAR345 image plate'
_diffrn_radiation_monochromator graphite
_diffrn_radiation_source 'RU200 rotating anode'
_diffrn_radiation_type MoK\a
_diffrn_radiation_wavelength 0.71069
_diffrn_reflns_av_R_equivalents 0.068
_diffrn_reflns_av_sigmaI/netI 0.0351
_diffrn_reflns_limit_h_max 16
_diffrn_reflns_limit_h_min -16
_diffrn_reflns_limit_k_max 20
_diffrn_reflns_limit_k_min -20
_diffrn_reflns_limit_l_max 19
_diffrn_reflns_limit_l_min -20
_diffrn_reflns_number 63735
_diffrn_reflns_theta_full 27.53
_diffrn_reflns_theta_max 27.53
_diffrn_reflns_theta_min 2.58
_exptl_absorpt_coefficient_mu 4.785
_exptl_absorpt_correction_type none
_exptl_crystal_colour colourless
_exptl_crystal_density_diffrn 1.596
_exptl_crystal_density_method 'not measured'
_exptl_crystal_description parallelipiped
_exptl_crystal_F_000 1416
_exptl_crystal_size_max 0.20
_exptl_crystal_size_mid 0.20
_exptl_crystal_size_min 0.20
_refine_diff_density_max 1.910
_refine_diff_density_min -2.132
_refine_diff_density_rms 0.126
_refine_ls_extinction_coef 0.0124(5)
_refine_ls_extinction_expression Fc^*^=kFc[1+0.001xFc^2^\l^3^/sin(2\q)]^-1/4^
_refine_ls_extinction_method SHELXL
_refine_ls_goodness_of_fit_ref 1.041
_refine_ls_hydrogen_treatment mixed
_refine_ls_matrix_type full
_refine_ls_number_parameters 345
_refine_ls_number_reflns 6815
_refine_ls_number_restraints 0
_refine_ls_restrained_S_all 1.041
_refine_ls_R_factor_all 0.0379
_refine_ls_R_factor_gt 0.0355
_refine_ls_shift/su_max 0.001
_refine_ls_shift/su_mean 0.000
_refine_ls_structure_factor_coef Fsqd
_refine_ls_weighting_details 'calc w=1/[\s^2^(Fo^2^)+(0.0732P)^2^+0.0000P] where P=(Fo^2^+2Fc^2^)/3'
_refine_ls_weighting_scheme calc
_refine_ls_wR_factor_gt 0.0945
_refine_ls_wR_factor_ref 0.0963
_reflns_number_gt 6186
_reflns_number_total 6815
_reflns_threshold_expression >2sigma(I)
_cod_data_source_file om050866jsi20051007_060107.cif
_cod_data_source_block jfbseb2
_cod_original_cell_volume 2961.9(16)
_cod_original_sg_symbol_H-M ' P 21/c '
_cod_database_code 4074763

loop_
_symmetry_equiv_pos_as_xyz
'x, y, z'
'-x, y+1/2, -z+1/2'
'-x, -y, -z'
'x, -y-1/2, z-1/2'

loop_
_atom_site_label
_atom_site_type_symbol
_atom_site_fract_x
_atom_site_fract_y
_atom_site_fract_z
_atom_site_U_iso_or_equiv
_atom_site_adp_type
_atom_site_occupancy
_atom_site_symmetry_multiplicity
_atom_site_calc_flag
_atom_site_refinement_flags
Pt1 Pt 0.724554(9) 0.095621(7) 0.290745(7) 0.04006(8) Uani 1 1 d .
C1 C 0.6220(2) 0.01090(19) 0.3295(2) 0.0423(6) Uani 1 1 d .
N2 N 0.6472(2) -0.03942(18) 0.40312(18) 0.0496(6) Uani 1 1 d .
C3 C 0.5549(4) -0.0855(2) 0.4081(3) 0.0647(10) Uani 1 1 d .
H3 H 0.5505 -0.1243 0.4524 0.141(4) Uiso 1 1 calc R
C4 C 0.4739(3) -0.0632(3) 0.3372(3) 0.0663(10) Uani 1 1 d .
H4 H 0.4022 -0.0833 0.3232 0.141(4) Uiso 1 1 calc R
N5 N 0.5163(2) -0.00480(18) 0.28848(18) 0.0508(6) Uani 1 1 d .
C6 C 0.7557(3) -0.0457(2) 0.4662(2) 0.0523(8) Uani 1 1 d .
H6 H 0.8069 -0.0127 0.4415 0.141(4) Uiso 1 1 calc R
C7 C 0.7559(4) -0.0081(3) 0.5563(3) 0.0899(15) Uani 1 1 d .
H7A H 0.7037 -0.0380 0.5816 0.141(4) Uiso 1 1 calc R
H7B H 0.7337 0.0508 0.5488 0.141(4) Uiso 1 1 calc R
C8 C 0.8706(6) -0.0145(5) 0.6203(4) 0.113(2) Uani 1 1 d .
H8A H 0.9210 0.0209 0.5984 0.141(4) Uiso 1 1 calc R
H8B H 0.8687 0.0060 0.6793 0.141(4) Uiso 1 1 calc R
C9 C 0.9115(6) -0.1057(5) 0.6280(5) 0.103(2) Uani 1 1 d .
H9A H 0.9862 -0.1076 0.6656 0.141(4) Uiso 1 1 calc R
H9B H 0.8660 -0.1397 0.6566 0.141(4) Uiso 1 1 calc R
C10 C 0.9087(5) -0.1412(4) 0.5411(4) 0.1030(19) Uani 1 1 d .
H10A H 0.9313 -0.2001 0.5486 0.141(4) Uiso 1 1 calc R
H10B H 0.9611 -0.1114 0.5158 0.141(4) Uiso 1 1 calc R
C11 C 0.7957(4) -0.1361(3) 0.4754(3) 0.0802(13) Uani 1 1 d .
H11A H 0.7993 -0.1574 0.4172 0.141(4) Uiso 1 1 calc R
H11B H 0.7444 -0.1711 0.4968 0.141(4) Uiso 1 1 calc R
C12 C 0.4535(3) 0.0371(2) 0.2063(2) 0.0581(8) Uani 1 1 d .
H12 H 0.5035 0.0760 0.1869 0.141(4) Uiso 1 1 calc R
C13 C 0.4107(5) -0.0250(4) 0.1302(3) 0.1024(18) Uani 1 1 d .
H13A H 0.4719 -0.0554 0.1173 0.141(4) Uiso 1 1 calc R
H13B H 0.3631 -0.0660 0.1480 0.141(4) Uiso 1 1 calc R
C14 C 0.3484(6) 0.0207(5) 0.0475(3) 0.119(2) Uani 1 1 d .
H14A H 0.3990 0.0557 0.0253 0.141(4) Uiso 1 1 calc R
H14B H 0.3169 -0.0204 0.0013 0.141(4) Uiso 1 1 calc R
C15 C 0.2590(6) 0.0749(6) 0.0636(4) 0.118(3) Uani 1 1 d .
H15A H 0.2241 0.1053 0.0089 0.141(4) Uiso 1 1 calc R
H15B H 0.2039 0.0397 0.0796 0.141(4) Uiso 1 1 calc R
C16 C 0.3023(7) 0.1353(6) 0.1357(5) 0.138(3) Uani 1 1 d .
H16A H 0.2426 0.1690 0.1463 0.141(4) Uiso 1 1 calc R
H16B H 0.3533 0.1732 0.1176 0.141(4) Uiso 1 1 calc R
C17 C 0.3626(7) 0.0890(4) 0.2247(5) 0.115(3) Uani 1 1 d .
H17A H 0.3921 0.1301 0.2714 0.141(4) Uiso 1 1 calc R
H17B H 0.3115 0.0528 0.2449 0.141(4) Uiso 1 1 calc R
C18 C 0.7530(3) 0.22262(19) 0.3245(2) 0.0491(7) Uani 1 1 d .
C19 C 0.6878(3) 0.1912(2) 0.3681(2) 0.0490(7) Uani 1 1 d .
C20 C 0.8080(3) 0.2999(2) 0.3076(2) 0.0489(7) Uani 1 1 d .
O21 O 0.7725(2) 0.34745(18) 0.2466(2) 0.0713(7) Uani 1 1 d .
O22 O 0.9007(2) 0.31033(18) 0.36998(19) 0.0731(8) Uani 1 1 d .
C23 C 0.9592(5) 0.3886(4) 0.3674(5) 0.103(2) Uani 1 1 d .
H23A H 1.0253 0.3891 0.4153 0.141(4) Uiso 1 1 calc R
H23B H 0.9137 0.4355 0.3744 0.141(4) Uiso 1 1 calc R
H23C H 0.9775 0.3932 0.3108 0.141(4) Uiso 1 1 calc R
C24 C 0.6226(3) 0.2075(2) 0.4313(2) 0.0514(7) Uani 1 1 d .
O25 O 0.6642(3) 0.2707(2) 0.4854(2) 0.0773(9) Uani 1 1 d .
O26 O 0.5407(3) 0.1700(2) 0.4338(2) 0.0789(9) Uani 1 1 d .
C27 C 0.6133(5) 0.2884(3) 0.5581(3) 0.0915(15) Uani 1 1 d .
H27A H 0.6503 0.3350 0.5931 0.141(4) Uiso 1 1 calc R
H27B H 0.6186 0.2393 0.5957 0.141(4) Uiso 1 1 calc R
H27C H 0.5374 0.3025 0.5335 0.141(4) Uiso 1 1 calc R
C28 C 0.8246(3) 0.0750(2) 0.2027(2) 0.0486(7) Uani 1 1 d .
C29 C 0.7844(3) 0.0044(2) 0.2193(2) 0.0505(8) Uani 1 1 d .
C30 C 0.8898(4) 0.1174(3) 0.1514(3) 0.0575(8) Uani 1 1 d .
O31 O 0.9401(4) 0.0807(2) 0.1062(3) 0.1098(16) Uani 1 1 d .
O32 O 0.8913(3) 0.19954(18) 0.1611(2) 0.0676(7) Uani 1 1 d .
C33 C 0.9508(5) 0.2481(3) 0.1089(4) 0.0934(15) Uani 1 1 d .
H33A H 0.9465 0.3072 0.1219 0.141(4) Uiso 1 1 calc R
H33B H 0.9190 0.2385 0.0460 0.141(4) Uiso 1 1 calc R
H33C H 1.0263 0.2307 0.1242 0.141(4) Uiso 1 1 calc R
C34 C 0.7768(3) -0.0871(3) 0.2136(3) 0.0621(13) Uani 1 1 d .
O35 O 0.8449(4) -0.1336(3) 0.2542(4) 0.1265(17) Uani 1 1 d .
O36 O 0.6849(5) -0.1113(2) 0.1629(4) 0.1121(17) Uani 1 1 d .
C37 C 0.6662(8) -0.2026(4) 0.1588(7) 0.194(5) Uani 1 1 d .
H37A H 0.5956 -0.2144 0.1190 0.141(4) Uiso 1 1 calc R
H37B H 0.6684 -0.2235 0.2178 0.141(4) Uiso 1 1 calc R
H37C H 0.7223 -0.2298 0.1369 0.141(4) Uiso 1 1 calc R

loop_
_atom_site_aniso_label
_atom_site_aniso_U_11
_atom_site_aniso_U_22
_atom_site_aniso_U_33
_atom_site_aniso_U_23
_atom_site_aniso_U_13
_atom_site_aniso_U_12
Pt1 0.04525(11) 0.03684(11) 0.03914(11) 0.00283(3) 0.01274(6) -0.00421(4)
C1 0.0468(15) 0.0367(14) 0.0456(15) 0.0035(11) 0.0160(12) -0.0098(12)
N2 0.0483(14) 0.0502(15) 0.0495(14) 0.0133(11) 0.0110(11) -0.0087(12)
C3 0.062(2) 0.065(2) 0.066(2) 0.0228(17) 0.0153(18) -0.0140(17)
C4 0.053(2) 0.069(2) 0.076(2) 0.019(2) 0.0135(17) -0.0156(18)
N5 0.0484(14) 0.0510(15) 0.0509(14) 0.0088(11) 0.0090(11) -0.0102(11)
C6 0.0526(18) 0.056(2) 0.0477(16) 0.0082(14) 0.0115(13) -0.0003(15)
C7 0.097(3) 0.097(4) 0.065(2) -0.027(2) 0.000(2) 0.022(3)
C8 0.113(4) 0.135(6) 0.071(3) -0.031(3) -0.015(3) 0.006(4)
C9 0.082(4) 0.142(6) 0.070(4) 0.027(3) -0.007(3) 0.007(3)
C10 0.095(4) 0.114(5) 0.088(3) 0.010(3) 0.002(3) 0.046(3)
C11 0.095(3) 0.067(3) 0.072(3) 0.000(2) 0.010(2) 0.020(3)
C12 0.0551(19) 0.060(2) 0.0518(17) 0.0107(15) 0.0004(14) -0.0079(16)
C13 0.127(5) 0.102(4) 0.061(2) -0.007(2) -0.006(3) 0.011(3)
C14 0.133(5) 0.134(6) 0.061(3) -0.006(3) -0.026(3) 0.003(5)
C15 0.076(4) 0.185(7) 0.074(4) 0.037(4) -0.016(3) -0.007(4)
C16 0.144(6) 0.157(7) 0.099(5) 0.030(5) 0.009(4) 0.080(6)
C17 0.116(6) 0.142(7) 0.073(4) 0.000(3) 0.001(4) 0.063(4)
C18 0.0563(17) 0.0364(15) 0.0578(18) -0.0033(13) 0.0206(14) -0.0070(13)
C19 0.0597(19) 0.0393(16) 0.0513(17) -0.0049(12) 0.0203(14) -0.0063(13)
C20 0.0529(17) 0.0401(16) 0.0570(17) 0.0042(13) 0.0202(14) 0.0005(13)
O21 0.0655(16) 0.0578(16) 0.0834(18) 0.0239(15) 0.0059(13) -0.0041(12)
O22 0.0672(16) 0.0635(16) 0.0782(17) 0.0165(13) -0.0002(13) -0.0216(13)
C23 0.088(4) 0.084(3) 0.124(5) 0.010(3) 0.006(3) -0.047(3)
C24 0.063(2) 0.0447(17) 0.0502(17) 0.0001(13) 0.0213(15) -0.0073(15)
O25 0.0828(19) 0.076(2) 0.0840(19) -0.0362(16) 0.0417(16) -0.0265(16)
O26 0.083(2) 0.083(2) 0.085(2) -0.0243(16) 0.0475(16) -0.0284(17)
C27 0.104(4) 0.104(4) 0.079(3) -0.038(3) 0.046(3) -0.018(3)
C28 0.0510(18) 0.0497(16) 0.0489(17) -0.0027(14) 0.0198(14) 0.0011(14)
C29 0.060(2) 0.0445(19) 0.0507(18) -0.0021(12) 0.0203(15) 0.0018(13)
C30 0.069(2) 0.0536(18) 0.056(2) 0.0037(16) 0.0275(17) -0.0002(18)
O31 0.150(4) 0.080(2) 0.141(4) 0.000(2) 0.113(3) 0.005(2)
O32 0.0833(19) 0.0528(15) 0.0791(18) 0.0031(12) 0.0433(15) -0.0139(13)
C33 0.115(4) 0.083(3) 0.096(3) 0.010(3) 0.053(3) -0.035(3)
C34 0.082(4) 0.048(2) 0.065(3) 0.0019(14) 0.034(3) 0.0018(16)
O35 0.112(3) 0.069(3) 0.182(5) 0.018(3) 0.008(3) 0.023(2)
O36 0.127(4) 0.0534(18) 0.128(4) -0.003(2) -0.018(3) -0.015(2)
C37 0.218(10) 0.059(4) 0.253(11) -0.024(5) -0.032(8) -0.046(5)

loop_
_atom_type_symbol
_atom_type_description
_atom_type_scat_dispersion_real
_atom_type_scat_dispersion_imag
_atom_type_scat_source
C C 0.0033 0.0016 'International Tables Vol C Tables 4.2.6.8 and 6.1.1.4'
H H 0.0000 0.0000 'International Tables Vol C Tables 4.2.6.8 and 6.1.1.4'
N N 0.0061 0.0033 'International Tables Vol C Tables 4.2.6.8 and 6.1.1.4'
O O 0.0106 0.0060 'International Tables Vol C Tables 4.2.6.8 and 6.1.1.4'
Pt Pt -1.7033 8.3905 'International Tables Vol C Tables 4.2.6.8 and 6.1.1.4'

loop_
_geom_angle_atom_site_label_1
_geom_angle_atom_site_label_2
_geom_angle_atom_site_label_3
_geom_angle
C19 Pt1 C1 93.32(13)
C19 Pt1 C29 171.94(13)
C1 Pt1 C29 92.49(14)
C19 Pt1 C18 36.30(13)
C1 Pt1 C18 129.55(12)
C29 Pt1 C18 137.86(13)
C19 Pt1 C28 138.82(13)
C1 Pt1 C28 127.85(13)
C29 Pt1 C28 35.66(13)
C18 Pt1 C28 102.58(13)
N5 C1 N2 106.0(2)
N5 C1 Pt1 127.3(2)
N2 C1 Pt1 126.7(2)
C1 N2 C3 109.6(3)
C1 N2 C6 125.0(3)
C3 N2 C6 125.5(3)
C4 C3 N2 106.9(3)
C4 C3 H3 126.5
N2 C3 H3 126.5
C3 C4 N5 107.4(3)
C3 C4 H4 126.3
N5 C4 H4 126.3
C1 N5 C4 110.1(3)
C1 N5 C12 124.9(3)
C4 N5 C12 124.9(3)
N2 C6 C7 111.3(3)
N2 C6 C11 111.0(3)
C7 C6 C11 111.4(3)
N2 C6 H6 107.6
C7 C6 H6 107.6
C11 C6 H6 107.6
C6 C7 C8 110.1(4)
C6 C7 H7A 109.6
C8 C7 H7A 109.6
C6 C7 H7B 109.6
C8 C7 H7B 109.6
H7A C7 H7B 108.2
C9 C8 C7 110.9(5)
C9 C8 H8A 109.5
C7 C8 H8A 109.5
C9 C8 H8B 109.5
C7 C8 H8B 109.5
H8A C8 H8B 108.0
C10 C9 C8 111.6(5)
C10 C9 H9A 109.3
C8 C9 H9A 109.3
C10 C9 H9B 109.3
C8 C9 H9B 109.3
H9A C9 H9B 108.0
C9 C10 C11 112.9(5)
C9 C10 H10A 109.0
C11 C10 H10A 109.0
C9 C10 H10B 109.0
C11 C10 H10B 109.0
H10A C10 H10B 107.8
C6 C11 C10 110.2(4)
C6 C11 H11A 109.6
C10 C11 H11A 109.6
C6 C11 H11B 109.6
C10 C11 H11B 109.6
H11A C11 H11B 108.1
N5 C12 C17 110.8(4)
N5 C12 C13 112.3(3)
C17 C12 C13 111.4(5)
N5 C12 H12 107.4
C17 C12 H12 107.4
C13 C12 H12 107.4
C14 C13 C12 110.3(5)
C14 C13 H13A 109.6
C12 C13 H13A 109.6
C14 C13 H13B 109.6
C12 C13 H13B 109.6
H13A C13 H13B 108.1
C15 C14 C13 113.0(6)
C15 C14 H14A 109.0
C13 C14 H14A 109.0
C15 C14 H14B 109.0
C13 C14 H14B 109.0
H14A C14 H14B 107.8
C16 C15 C14 110.6(6)
C16 C15 H15A 109.5
C14 C15 H15A 109.5
C16 C15 H15B 109.5
C14 C15 H15B 109.5
H15A C15 H15B 108.1
C15 C16 C17 111.2(7)
C15 C16 H16A 109.4
C17 C16 H16A 109.4
C15 C16 H16B 109.4
C17 C16 H16B 109.4
H16A C16 H16B 108.0
C12 C17 C16 108.3(6)
C12 C17 H17A 110.0
C16 C17 H17A 110.0
C12 C17 H17B 110.0
C16 C17 H17B 110.0
H17A C17 H17B 108.4
C19 C18 C20 144.3(3)
C19 C18 Pt1 70.49(19)
C20 C18 Pt1 145.2(2)
C18 C19 C24 146.1(3)
C18 C19 Pt1 73.2(2)
C24 C19 Pt1 140.7(2)
O21 C20 O22 125.1(3)
O21 C20 C18 124.5(3)
O22 C20 C18 110.4(3)
C20 O22 C23 116.7(4)
O22 C23 H23A 109.5
O22 C23 H23B 109.5
H23A C23 H23B 109.5
O22 C23 H23C 109.5
H23A C23 H23C 109.5
H23B C23 H23C 109.5
O26 C24 O25 123.9(3)
O26 C24 C19 125.1(3)
O25 C24 C19 110.9(3)
C24 O25 C27 116.7(3)
O25 C27 H27A 109.5
O25 C27 H27B 109.5
H27A C27 H27B 109.5
O25 C27 H27C 109.5
H27A C27 H27C 109.5
H27B C27 H27C 109.5
C29 C28 C30 145.6(3)
C29 C28 Pt1 70.9(2)
C30 C28 Pt1 143.3(3)
C28 C29 C34 151.9(3)
C28 C29 Pt1 73.4(2)
C34 C29 Pt1 134.3(2)
O31 C30 O32 123.3(4)
O31 C30 C28 123.5(4)
O32 C30 C28 113.2(3)
C30 O32 C33 117.2(4)
O32 C33 H33A 109.5
O32 C33 H33B 109.5
H33A C33 H33B 109.5
O32 C33 H33C 109.5
H33A C33 H33C 109.5
H33B C33 H33C 109.5
O35 C34 O36 124.0(5)
O35 C34 C29 124.1(5)
O36 C34 C29 111.7(4)
C34 O36 C37 115.7(5)
O36 C37 H37A 109.5
O36 C37 H37B 109.5
H37A C37 H37B 109.5
O36 C37 H37C 109.5
H37A C37 H37C 109.5
H37B C37 H37C 109.5

loop_
_geom_bond_atom_site_label_1
_geom_bond_atom_site_label_2
_geom_bond_distance
Pt1 C19 2.048(3)
Pt1 C1 2.053(3)
Pt1 C29 2.070(3)
Pt1 C18 2.081(3)
Pt1 C28 2.100(3)
C1 N5 1.342(4)
C1 N2 1.353(4)
N2 C3 1.390(5)
N2 C6 1.463(4)
C3 C4 1.335(6)
C3 H3 0.9300
C4 N5 1.381(4)
C4 H4 0.9300
N5 C12 1.467(4)
C6 C7 1.508(5)
C6 C11 1.510(7)
C6 H6 0.9800
C7 C8 1.529(7)
C7 H7A 0.9700
C7 H7B 0.9700
C8 C9 1.526(9)
C8 H8A 0.9700
C8 H8B 0.9700
C9 C10 1.443(10)
C9 H9A 0.9700
C9 H9B 0.9700
C10 C11 1.522(7)
C10 H10A 0.9700
C10 H10B 0.9700
C11 H11A 0.9700
C11 H11B 0.9700
C12 C17 1.493(9)
C12 C13 1.518(6)
C12 H12 0.9800
C13 C14 1.498(7)
C13 H13A 0.9700
C13 H13B 0.9700
C14 C15 1.486(10)
C14 H14A 0.9700
C14 H14B 0.9700
C15 C16 1.458(11)
C15 H15A 0.9700
C15 H15B 0.9700
C16 C17 1.566(9)
C16 H16A 0.9700
C16 H16B 0.9700
C17 H17A 0.9700
C17 H17B 0.9700
C18 C19 1.287(4)
C18 C20 1.460(4)
C19 C24 1.449(5)
C20 O21 1.196(4)
C20 O22 1.317(4)
O22 C23 1.446(5)
C23 H23A 0.9600
C23 H23B 0.9600
C23 H23C 0.9600
C24 O26 1.199(4)
C24 O25 1.320(4)
O25 C27 1.453(5)
C27 H27A 0.9600
C27 H27B 0.9600
C27 H27C 0.9600
C28 C29 1.277(5)
C28 C30 1.443(5)
C29 C34 1.450(6)
C30 O31 1.204(5)
C30 O32 1.306(5)
O32 C33 1.451(5)
C33 H33A 0.9600
C33 H33B 0.9600
C33 H33C 0.9600
C34 O35 1.179(6)
C34 O36 1.278(6)
O36 C37 1.460(7)
C37 H37A 0.9600
C37 H37B 0.9600
C37 H37C 0.9600

loop_
_geom_torsion_atom_site_label_1
_geom_torsion_atom_site_label_2
_geom_torsion_atom_site_label_3
_geom_torsion_atom_site_label_4
_geom_torsion
C19 Pt1 C1 N5 92.1(3)
C29 Pt1 C1 N5 -93.5(3)
C18 Pt1 C1 N5 89.6(3)
C28 Pt1 C1 N5 -88.5(3)
C19 Pt1 C1 N2 -86.5(3)
C29 Pt1 C1 N2 87.9(3)
C18 Pt1 C1 N2 -89.0(3)
C28 Pt1 C1 N2 92.9(3)
N5 C1 N2 C3 -1.1(4)
Pt1 C1 N2 C3 177.7(3)
N5 C1 N2 C6 177.5(3)
Pt1 C1 N2 C6 -3.7(5)
C1 N2 C3 C4 0.2(5)
C6 N2 C3 C4 -178.3(4)
N2 C3 C4 N5 0.7(5)
N2 C1 N5 C4 1.6(4)
Pt1 C1 N5 C4 -177.3(3)
N2 C1 N5 C12 178.7(3)
Pt1 C1 N5 C12 -0.1(5)
C3 C4 N5 C1 -1.5(5)
C3 C4 N5 C12 -178.6(4)
C1 N2 C6 C7 111.1(4)
C3 N2 C6 C7 -70.6(5)
C1 N2 C6 C11 -124.2(4)
C3 N2 C6 C11 54.2(5)
N2 C6 C7 C8 -179.2(4)
C11 C6 C7 C8 56.3(6)
C6 C7 C8 C9 -55.0(7)
C7 C8 C9 C10 55.1(9)
C8 C9 C10 C11 -55.5(9)
N2 C6 C11 C10 179.8(4)
C7 C6 C11 C10 -55.5(6)
C9 C10 C11 C6 55.6(7)
C1 N5 C12 C17 -114.9(5)
C4 N5 C12 C17 61.8(6)
C1 N5 C12 C13 119.9(4)
C4 N5 C12 C13 -63.4(5)
N5 C12 C13 C14 -179.3(5)
C17 C12 C13 C14 55.8(7)
C12 C13 C14 C15 -54.2(8)
C13 C14 C15 C16 56.1(9)
C14 C15 C16 C17 -57.5(10)
N5 C12 C17 C16 177.4(6)
C13 C12 C17 C16 -56.9(8)
C15 C16 C17 C12 58.6(10)
C1 Pt1 C18 C19 4.2(3)
C29 Pt1 C18 C19 -171.2(2)
C28 Pt1 C18 C19 -177.4(2)
C19 Pt1 C18 C20 -177.8(6)
C1 Pt1 C18 C20 -173.6(4)
C29 Pt1 C18 C20 11.0(6)
C28 Pt1 C18 C20 4.8(5)
C20 C18 C19 C24 -0.5(10)
Pt1 C18 C19 C24 -178.4(6)
C20 C18 C19 Pt1 177.9(6)
C1 Pt1 C19 C18 -176.8(2)
C29 Pt1 C19 C18 47.1(10)
C28 Pt1 C19 C18 3.9(3)
C1 Pt1 C19 C24 1.8(4)
C29 Pt1 C19 C24 -134.3(9)
C18 Pt1 C19 C24 178.6(5)
C28 Pt1 C19 C24 -177.5(4)
C19 C18 C20 O21 -93.9(7)
Pt1 C18 C20 O21 82.6(6)
C19 C18 C20 O22 84.9(6)
Pt1 C18 C20 O22 -98.6(5)
O21 C20 O22 C23 4.7(6)
C18 C20 O22 C23 -174.0(4)
C18 C19 C24 O26 151.3(6)
Pt1 C19 C24 O26 -26.3(7)
C18 C19 C24 O25 -27.4(8)
Pt1 C19 C24 O25 155.0(3)
O26 C24 O25 C27 7.2(6)
C19 C24 O25 C27 -174.0(4)
C19 Pt1 C28 C29 170.5(2)
C1 Pt1 C28 C29 -8.6(3)
C18 Pt1 C28 C29 172.9(2)
C19 Pt1 C28 C30 -13.9(6)
C1 Pt1 C28 C30 167.0(4)
C29 Pt1 C28 C30 175.6(6)
C18 Pt1 C28 C30 -11.5(5)
C30 C28 C29 C34 12.2(12)
Pt1 C28 C29 C34 -172.5(8)
C30 C28 C29 Pt1 -175.4(6)
C19 Pt1 C29 C28 -50.7(10)
C1 Pt1 C29 C28 173.2(2)
C18 Pt1 C29 C28 -10.4(3)
C19 Pt1 C29 C34 124.4(9)
C1 Pt1 C29 C34 -11.8(4)
C18 Pt1 C29 C34 164.7(3)
C28 Pt1 C29 C34 175.0(5)
C29 C28 C30 O31 -8.4(9)
Pt1 C28 C30 O31 179.0(4)
C29 C28 C30 O32 173.5(5)
Pt1 C28 C30 O32 0.9(7)
O31 C30 O32 C33 4.6(7)
C28 C30 O32 C33 -177.3(4)
C28 C29 C34 O35 72.5(9)
Pt1 C29 C34 O35 -97.3(6)
C28 C29 C34 O36 -110.9(8)
Pt1 C29 C34 O36 79.3(5)
O35 C34 O36 C37 1.3(9)
C29 C34 O36 C37 -175.3(6)
